data_4303002
loop_
_publ_author_name
'Zhenqing Wang'
'Hongjie Zhang'
'Cheng Wang'

_publ_section_title
;
Synthesis and Characterization of One-Dimensional and Molecular
M(tren)InAsS4 (M = Mn, Co, and Zn) Compounds with a Noncondensed AsS33- Unit
;
_journal_name_full 'Inorganic Chemistry'
_journal_page_first 8180
_journal_page_last 8185
_journal_paper_doi 10.1021/ic900456t
_journal_volume 48
_journal_year 2009
_chemical_formula_moiety 'C24 H72 As4 Co4 In4 N16 S16'
_chemical_formula_sum 'C24 H72 As4 Co4 In4 N16 S16'
_chemical_formula_weight 2092.78
_chemical_name_systematic
; 
 ? 
;
_space_group_IT_number 14
_symmetry_cell_setting monoclinic
_symmetry_space_group_name_Hall '-P 2ybc'
_symmetry_space_group_name_H-M 'P 1 21/c 1'
_atom_sites_solution_hydrogens geom
_atom_sites_solution_primary direct
_atom_sites_solution_secondary difmap
_audit_creation_method SHELXL-97
_cell_angle_alpha 90.00
_cell_angle_beta 126.873(3)
_cell_angle_gamma 90.00
_cell_formula_units_Z 2
_cell_length_a 19.3875(10)
_cell_length_b 8.6827(5)
_cell_length_c 23.4082(9)
_cell_measurement_reflns_used 9897
_cell_measurement_temperature 153(2)
_cell_measurement_theta_max 26.05
_cell_measurement_theta_min 2.59
_cell_volume 3152.2(3)
_computing_cell_refinement 'Bruker SAINT'
_computing_data_collection 'Bruker APEX2'
_computing_data_reduction 'Bruker SAINT'
_computing_molecular_graphics 'Bruker SHELXTL'
_computing_publication_material 'Bruker SHELXTL'
_computing_structure_refinement 'SHELXL-97 (Sheldrick, 2008)'
_computing_structure_solution 'SHELXS-97 (Sheldrick, 2008)'
_diffrn_ambient_temperature 153(2)
_diffrn_measured_fraction_theta_full 0.999
_diffrn_measured_fraction_theta_max 0.999
_diffrn_measurement_device_type 'Bruker APEX-II CCD'
_diffrn_measurement_method '\f and \w scans'
_diffrn_radiation_monochromator graphite
_diffrn_radiation_source 'fine-focus sealed tube'
_diffrn_radiation_type MoK\a
_diffrn_radiation_wavelength 0.71073
_diffrn_reflns_av_R_equivalents 0.0273
_diffrn_reflns_av_sigmaI/netI 0.0339
_diffrn_reflns_limit_h_max 21
_diffrn_reflns_limit_h_min -23
_diffrn_reflns_limit_k_max 10
_diffrn_reflns_limit_k_min -8
_diffrn_reflns_limit_l_max 28
_diffrn_reflns_limit_l_min -28
_diffrn_reflns_number 16789
_diffrn_reflns_theta_full 26.06
_diffrn_reflns_theta_max 26.06
_diffrn_reflns_theta_min 2.18
_exptl_absorpt_coefficient_mu 5.113
_exptl_absorpt_correction_T_max 0.664
_exptl_absorpt_correction_T_min 0.547
_exptl_absorpt_correction_type empirical
_exptl_absorpt_process_details 'SADABS, Sheldrick, 1996'
_exptl_crystal_colour yellow
_exptl_crystal_density_diffrn 2.205
_exptl_crystal_density_method 'not measured'
_exptl_crystal_description BLOCK
_exptl_crystal_F_000 2040
_exptl_crystal_size_max 0.15
_exptl_crystal_size_mid 0.10
_exptl_crystal_size_min 0.08
_refine_diff_density_max 0.922
_refine_diff_density_min -0.609
_refine_diff_density_rms 0.094
_refine_ls_extinction_method none
_refine_ls_goodness_of_fit_ref 1.026
_refine_ls_hydrogen_treatment constr
_refine_ls_matrix_type full
_refine_ls_number_parameters 307
_refine_ls_number_reflns 6220
_refine_ls_number_restraints 0
_refine_ls_restrained_S_all 1.026
_refine_ls_R_factor_all 0.0290
_refine_ls_R_factor_gt 0.0231
_refine_ls_shift/su_max 0.001
_refine_ls_shift/su_mean 0.000
_refine_ls_structure_factor_coef Fsqd
_refine_ls_weighting_details 'calc w=1/[\s^2^(Fo^2^)+(0.0248P)^2^+1.4964P] where P=(Fo^2^+2Fc^2^)/3'
_refine_ls_weighting_scheme calc
_refine_ls_wR_factor_gt 0.0551
_refine_ls_wR_factor_ref 0.0573
_reflns_number_gt 5432
_reflns_number_total 6220
_reflns_threshold_expression >2sigma(I)
_cod_data_source_file ic900456t_si_002_4.cif
_cod_data_source_block compound_4
_cod_depositor_comments
;
The following automatic conversions were performed:
'_symmetry_cell_setting' value 'Monoclinic' changed to 'monoclinic'
according to '/home/saulius/struct/CIF-dictionaries/cif_core.dic'
dictionary named 'cif_core.dic' version 2.4.1 from 2010-06-29.

Automatic conversion script
Id: cif_fix_enum 1527 2010-12-29 10:47:43Z saulius 
;
_cod_original_sg_symbol_H-M 'P 1 21/c 1 '
_cod_database_code 4303002

loop_
_symmetry_equiv_pos_as_xyz
'x, y, z'
'-x, y+1/2, -z+1/2'
'-x, -y, -z'
'x, -y-1/2, z-1/2'

loop_
_atom_site_label
_atom_site_type_symbol
_atom_site_fract_x
_atom_site_fract_y
_atom_site_fract_z
_atom_site_U_iso_or_equiv
_atom_site_adp_type
_atom_site_occupancy
_atom_site_symmetry_multiplicity
_atom_site_calc_flag
_atom_site_refinement_flags
_atom_site_disorder_assembly
_atom_site_disorder_group
In1 In 0.397189(13) -0.44193(3) -0.027381(11) 0.02075(6) Uani 1 1 d . . .
In2 In 0.264462(14) -0.26766(3) 0.015090(12) 0.02256(6) Uani 1 1 d . . .
As1 As 0.23538(2) -0.11064(4) 0.133742(17) 0.02722(9) Uani 1 1 d . . .
As2 As 0.21793(2) -0.21174(4) -0.152569(16) 0.02213(8) Uani 1 1 d . . .
Co1 Co 0.09847(3) 0.15788(5) -0.02658(2) 0.02235(10) Uani 1 1 d . . .
Co2 Co 0.41646(3) -0.81394(5) -0.13239(2) 0.02084(10) Uani 1 1 d . . .
S1 S 0.13885(5) -0.27269(10) -0.11483(4) 0.02465(17) Uani 1 1 d . . .
S2 S 0.27465(5) -0.43507(9) -0.15670(4) 0.02561(18) Uani 1 1 d . . .
S3 S 0.33102(5) -0.12229(9) -0.04962(4) 0.02507(17) Uani 1 1 d . . .
S4 S 0.35781(5) -0.49136(9) 0.05283(4) 0.02311(17) Uani 1 1 d . . .
S5 S 0.46585(5) -0.69651(9) -0.02257(4) 0.02093(16) Uani 1 1 d . . .
S6 S 0.14870(5) 0.09323(10) 0.08885(4) 0.02605(18) Uani 1 1 d . . .
S7 S 0.32994(5) -0.06391(10) 0.10846(5) 0.02991(19) Uani 1 1 d . . .
S8 S 0.16314(5) -0.30026(10) 0.05265(5) 0.02890(19) Uani 1 1 d . . .
N1 N 0.04275(17) 0.2372(3) -0.13839(14) 0.0253(6) Uani 1 1 d . . .
N2 N 0.02286(16) -0.0303(3) -0.08543(13) 0.0247(6) Uani 1 1 d . . .
H2C H 0.0585 -0.1120 -0.0760 0.030 Uiso 1 1 calc R . .
H2D H -0.0096 -0.0573 -0.0702 0.030 Uiso 1 1 calc R . .
N3 N 0.21042(17) 0.2109(3) -0.01473(15) 0.0305(7) Uani 1 1 d . . .
H3C H 0.2313 0.3038 0.0086 0.037 Uiso 1 1 calc R . .
H3D H 0.2513 0.1369 0.0132 0.037 Uiso 1 1 calc R . .
N4 N 0.03039(17) 0.3541(3) -0.03360(14) 0.0284(6) Uani 1 1 d . . .
H4C H -0.0175 0.3236 -0.0371 0.034 Uiso 1 1 calc R . .
H4D H 0.0648 0.4109 0.0076 0.034 Uiso 1 1 calc R . .
N5 N 0.35893(16) -0.9336(3) -0.23807(13) 0.0250(6) Uani 1 1 d . . .
N7 N 0.28768(16) -0.8252(3) -0.17251(13) 0.0232(6) Uani 1 1 d . . .
H7C H 0.2816 -0.8988 -0.1476 0.028 Uiso 1 1 calc R . .
H7D H 0.2718 -0.7320 -0.1649 0.028 Uiso 1 1 calc R . .
N6 N 0.48886(17) -1.0161(3) -0.09856(14) 0.0285(6) Uani 1 1 d . . .
H6C H 0.5427 -0.9942 -0.0862 0.034 Uiso 1 1 calc R . .
H6D H 0.4958 -1.0517 -0.0584 0.034 Uiso 1 1 calc R . .
N8 N 0.43933(19) -0.6497(4) -0.18369(15) 0.0377(7) Uani 1 1 d . . .
H8C H 0.3991 -0.5723 -0.2006 0.045 Uiso 1 1 calc R . .
H8D H 0.4930 -0.6071 -0.1514 0.045 Uiso 1 1 calc R . .
C9 C 0.2706(2) -0.9829(4) -0.26613(17) 0.0289(7) Uani 1 1 d . . .
H9A H 0.2731 -1.0824 -0.2443 0.035 Uiso 1 1 calc R . .
H9B H 0.2356 -0.9975 -0.3185 0.035 Uiso 1 1 calc R . .
C10 C 0.2290(2) -0.8620(4) -0.24905(16) 0.0266(7) Uani 1 1 d . . .
H10A H 0.2170 -0.7680 -0.2776 0.032 Uiso 1 1 calc R . .
H10B H 0.1737 -0.9013 -0.2613 0.032 Uiso 1 1 calc R . .
C11 C 0.4146(2) -1.0655(4) -0.22408(18) 0.0333(8) Uani 1 1 d . . .
H11A H 0.4633 -1.0305 -0.2240 0.040 Uiso 1 1 calc R . .
H11B H 0.3813 -1.1426 -0.2626 0.040 Uiso 1 1 calc R . .
C12 C 0.4490(2) -1.1386(4) -0.15332(17) 0.0306(8) Uani 1 1 d . . .
H12A H 0.4017 -1.1884 -0.1554 0.037 Uiso 1 1 calc R . .
H12B H 0.4925 -1.2180 -0.1414 0.037 Uiso 1 1 calc R . .
C7 C 0.3578(2) -0.8208(5) -0.28559(17) 0.0332(8) Uani 1 1 d . . .
H7A H 0.3045 -0.7583 -0.3098 0.040 Uiso 1 1 calc R . .
H7B H 0.3579 -0.8755 -0.3226 0.040 Uiso 1 1 calc R . .
C8 C 0.4351(2) -0.7171(5) -0.24368(19) 0.0401(10) Uani 1 1 d . . .
H8A H 0.4882 -0.7767 -0.2252 0.048 Uiso 1 1 calc R . .
H8B H 0.4304 -0.6342 -0.2748 0.048 Uiso 1 1 calc R . .
C5 C -0.0243(2) 0.3523(4) -0.15831(17) 0.0343(8) Uani 1 1 d . . .
H5A H -0.0787 0.2988 -0.1755 0.041 Uiso 1 1 calc R . .
H5B H -0.0351 0.4170 -0.1977 0.041 Uiso 1 1 calc R . .
C6 C 0.0027(2) 0.4530(4) -0.09578(18) 0.0326(8) Uani 1 1 d . . .
H6A H 0.0509 0.5206 -0.0838 0.039 Uiso 1 1 calc R . .
H6B H -0.0461 0.5190 -0.1081 0.039 Uiso 1 1 calc R . .
C3 C 0.0075(2) 0.0999(4) -0.18445(17) 0.0301(8) Uani 1 1 d . . .
H3A H 0.0547 0.0436 -0.1804 0.036 Uiso 1 1 calc R . .
H3B H -0.0348 0.1320 -0.2348 0.036 Uiso 1 1 calc R . .
C4 C -0.0357(2) -0.0051(4) -0.16352(16) 0.0310(8) Uani 1 1 d . . .
H4A H -0.0902 0.0420 -0.1772 0.037 Uiso 1 1 calc R . .
H4B H -0.0496 -0.1048 -0.1887 0.037 Uiso 1 1 calc R . .
C1 C 0.1146(2) 0.3059(4) -0.13579(18) 0.0313(8) Uani 1 1 d . . .
H1A H 0.1216 0.4153 -0.1214 0.038 Uiso 1 1 calc R . .
H1B H 0.1010 0.3015 -0.1838 0.038 Uiso 1 1 calc R . .
C2 C 0.1971(2) 0.2204(4) -0.08341(19) 0.0320(8) Uani 1 1 d . . .
H2A H 0.1939 0.1156 -0.1015 0.038 Uiso 1 1 calc R . .
H2B H 0.2461 0.2751 -0.0771 0.038 Uiso 1 1 calc R . .

loop_
_atom_site_aniso_label
_atom_site_aniso_U_11
_atom_site_aniso_U_22
_atom_site_aniso_U_33
_atom_site_aniso_U_23
_atom_site_aniso_U_13
_atom_site_aniso_U_12
In1 0.01707(11) 0.02396(12) 0.01998(11) -0.00205(9) 0.01045(10) 0.00024(8)
In2 0.01971(12) 0.02515(13) 0.02135(12) -0.00103(9) 0.01153(10) 0.00216(9)
As1 0.02567(18) 0.0365(2) 0.01835(16) 0.00107(14) 0.01260(15) 0.00396(14)
As2 0.02097(17) 0.02204(17) 0.01983(16) 0.00491(13) 0.01034(14) 0.00256(13)
Co1 0.0205(2) 0.0261(2) 0.0216(2) -0.00013(17) 0.01328(19) 0.00010(17)
Co2 0.0202(2) 0.0211(2) 0.0193(2) -0.00039(17) 0.01088(19) -0.00263(17)
S1 0.0189(4) 0.0293(4) 0.0232(4) -0.0003(3) 0.0112(4) -0.0002(3)
S2 0.0250(4) 0.0255(4) 0.0203(4) -0.0027(3) 0.0103(4) 0.0024(3)
S3 0.0217(4) 0.0207(4) 0.0264(4) -0.0007(3) 0.0111(4) -0.0017(3)
S4 0.0224(4) 0.0240(4) 0.0240(4) 0.0041(3) 0.0145(4) 0.0026(3)
S5 0.0203(4) 0.0181(4) 0.0226(4) -0.0029(3) 0.0119(3) -0.0009(3)
S6 0.0226(4) 0.0348(5) 0.0234(4) -0.0019(3) 0.0152(4) 0.0018(3)
S7 0.0208(4) 0.0358(5) 0.0302(4) -0.0095(4) 0.0138(4) -0.0024(3)
S8 0.0296(5) 0.0308(5) 0.0318(5) 0.0001(4) 0.0213(4) -0.0028(4)
N1 0.0300(15) 0.0256(15) 0.0244(14) 0.0031(11) 0.0185(13) 0.0052(11)
N2 0.0230(14) 0.0266(15) 0.0247(14) -0.0003(11) 0.0145(13) -0.0017(11)
N3 0.0242(15) 0.0322(17) 0.0376(17) 0.0089(13) 0.0198(14) 0.0031(12)
N4 0.0300(16) 0.0308(16) 0.0288(15) -0.0006(12) 0.0199(14) 0.0023(12)
N5 0.0215(14) 0.0348(16) 0.0203(13) -0.0002(12) 0.0135(12) 0.0008(12)
N7 0.0265(15) 0.0208(14) 0.0267(14) -0.0041(11) 0.0184(13) -0.0044(11)
N6 0.0268(15) 0.0277(16) 0.0243(14) -0.0001(12) 0.0118(13) 0.0017(12)
N8 0.0303(17) 0.0378(18) 0.0326(16) 0.0084(14) 0.0123(14) -0.0111(13)
C9 0.0244(18) 0.038(2) 0.0229(17) -0.0075(15) 0.0133(15) -0.0050(15)
C10 0.0193(16) 0.037(2) 0.0226(16) -0.0014(14) 0.0118(14) -0.0033(14)
C11 0.0312(19) 0.042(2) 0.0279(18) -0.0065(15) 0.0184(17) 0.0036(16)
C12 0.0306(19) 0.0278(19) 0.0318(18) -0.0039(15) 0.0178(17) 0.0014(14)
C7 0.0275(19) 0.056(2) 0.0207(17) 0.0088(16) 0.0168(16) 0.0068(16)
C8 0.0249(19) 0.063(3) 0.035(2) 0.0241(19) 0.0190(17) 0.0049(17)
C5 0.037(2) 0.034(2) 0.0257(18) 0.0076(15) 0.0156(17) 0.0151(16)
C6 0.038(2) 0.0287(19) 0.0337(19) 0.0060(15) 0.0228(18) 0.0134(15)
C3 0.036(2) 0.034(2) 0.0193(16) 0.0009(14) 0.0165(16) 0.0046(15)
C4 0.0256(18) 0.038(2) 0.0222(17) -0.0061(15) 0.0105(15) -0.0042(15)
C1 0.047(2) 0.0262(18) 0.0342(19) 0.0034(15) 0.0316(19) 0.0007(15)
C2 0.040(2) 0.0274(19) 0.047(2) -0.0025(16) 0.0355(19) -0.0024(15)

loop_
_atom_type_symbol
_atom_type_description
_atom_type_scat_dispersion_real
_atom_type_scat_dispersion_imag
_atom_type_scat_source
C C 0.0033 0.0016 'International Tables Vol C Tables 4.2.6.8 and 6.1.1.4'
H H 0.0000 0.0000 'International Tables Vol C Tables 4.2.6.8 and 6.1.1.4'
As As 0.0499 2.0058 'International Tables Vol C Tables 4.2.6.8 and 6.1.1.4'
Co Co 0.3494 0.9721 'International Tables Vol C Tables 4.2.6.8 and 6.1.1.4'
In In -0.7276 1.3100 'International Tables Vol C Tables 4.2.6.8 and 6.1.1.4'
N N 0.0061 0.0033 'International Tables Vol C Tables 4.2.6.8 and 6.1.1.4'
S S 0.1246 0.1234 'International Tables Vol C Tables 4.2.6.8 and 6.1.1.4'

loop_
_geom_angle_atom_site_label_1
_geom_angle_atom_site_label_2
_geom_angle_atom_site_label_3
_geom_angle
_geom_angle_site_symmetry_1
_geom_angle_site_symmetry_3
_geom_angle_publ_flag
S4 In1 S5 117.49(3) . 3_645 ?
S4 In1 S2 115.31(3) . . ?
S5 In1 S2 122.25(3) 3_645 . ?
S4 In1 S5 102.05(3) . . ?
S5 In1 S5 90.94(3) 3_645 . ?
S2 In1 S5 99.60(3) . . ?
S4 In1 S3 89.86(3) . . ?
S5 In1 S3 81.79(2) 3_645 . ?
S2 In1 S3 76.55(2) . . ?
S5 In1 S3 167.95(3) . . ?
S4 In1 In1 118.38(2) . 3_645 ?
S5 In1 In1 46.288(19) 3_645 3_645 ?
S2 In1 In1 119.71(2) . 3_645 ?
S5 In1 In1 44.657(17) . 3_645 ?
S3 In1 In1 127.346(18) . 3_645 ?
S4 In1 In2 42.253(19) . . ?
S5 In1 In2 114.012(19) 3_645 . ?
S2 In1 In2 90.40(2) . . ?
S5 In1 In2 142.490(19) . . ?
S3 In1 In2 49.505(17) . . ?
In1 In1 In2 149.261(11) 3_645 . ?
S4 In2 S7 111.89(3) . . ?
S4 In2 S1 113.34(3) . . ?
S7 In2 S1 133.62(3) . . ?
S4 In2 S8 109.77(3) . . ?
S7 In2 S8 82.61(3) . . ?
S1 In2 S8 91.56(3) . . ?
S4 In2 S3 94.14(3) . . ?
S7 In2 S3 89.82(3) . . ?
S1 In2 S3 77.30(3) . . ?
S8 In2 S3 156.05(3) . . ?
S4 In2 In1 42.706(18) . . ?
S7 In2 In1 117.96(2) . . ?
S1 In2 In1 89.58(2) . . ?
S8 In2 In1 148.87(2) . . ?
S3 In2 In1 53.466(17) . . ?
S6 As1 S8 105.78(3) . . ?
S6 As1 S7 103.51(3) . . ?
S8 As1 S7 95.83(3) . . ?
S3 As2 S1 96.82(3) . . ?
S3 As2 S2 99.12(3) . . ?
S1 As2 S2 106.23(3) . . ?
N3 Co1 N2 122.12(11) . . ?
N3 Co1 N4 112.92(11) . . ?
N2 Co1 N4 115.28(11) . . ?
N3 Co1 N1 79.70(10) . . ?
N2 Co1 N1 79.29(10) . . ?
N4 Co1 N1 79.69(10) . . ?
N3 Co1 S6 102.94(8) . . ?
N2 Co1 S6 102.60(8) . . ?
N4 Co1 S6 95.29(8) . . ?
N1 Co1 S6 174.94(7) . . ?
N7 Co2 N8 112.75(11) . . ?
N7 Co2 N6 119.03(11) . . ?
N8 Co2 N6 117.98(12) . . ?
N7 Co2 N5 79.28(9) . . ?
N8 Co2 N5 79.60(11) . . ?
N6 Co2 N5 78.85(10) . . ?
N7 Co2 S5 95.99(7) . . ?
N8 Co2 S5 104.16(9) . . ?
N6 Co2 S5 102.04(8) . . ?
N5 Co2 S5 174.90(7) . . ?
As2 S1 In2 94.45(3) . . ?
As2 S2 In1 95.88(3) . . ?
As2 S3 In2 87.36(3) . . ?
As2 S3 In1 84.50(3) . . ?
In2 S3 In1 77.03(2) . . ?
In2 S4 In1 95.04(3) . . ?
Co2 S5 In1 109.99(3) . 3_645 ?
Co2 S5 In1 117.73(3) . . ?
In1 S5 In1 89.06(3) 3_645 . ?
As1 S6 Co1 114.34(4) . . ?
As1 S7 In2 92.04(3) . . ?
As1 S8 In2 89.52(3) . . ?
C3 N1 C5 112.5(3) . . ?
C3 N1 C1 111.6(3) . . ?
C5 N1 C1 111.6(3) . . ?
C3 N1 Co1 106.92(19) . . ?
C5 N1 Co1 106.90(19) . . ?
C1 N1 Co1 106.91(19) . . ?
C4 N2 Co1 114.7(2) . . ?
C4 N2 H2C 108.6 . . ?
Co1 N2 H2C 108.6 . . ?
C4 N2 H2D 108.6 . . ?
Co1 N2 H2D 108.6 . . ?
H2C N2 H2D 107.6 . . ?
C2 N3 Co1 112.6(2) . . ?
C2 N3 H3C 109.1 . . ?
Co1 N3 H3C 109.1 . . ?
C2 N3 H3D 109.1 . . ?
Co1 N3 H3D 109.1 . . ?
H3C N3 H3D 107.8 . . ?
C6 N4 Co1 112.72(19) . . ?
C6 N4 H4C 109.0 . . ?
Co1 N4 H4C 109.0 . . ?
C6 N4 H4D 109.0 . . ?
Co1 N4 H4D 109.0 . . ?
H4C N4 H4D 107.8 . . ?
C11 N5 C7 111.3(3) . . ?
C11 N5 C9 111.9(3) . . ?
C7 N5 C9 111.6(3) . . ?
C11 N5 Co2 107.44(19) . . ?
C7 N5 Co2 107.1(2) . . ?
C9 N5 Co2 107.27(18) . . ?
C10 N7 Co2 113.76(19) . . ?
C10 N7 H7C 108.8 . . ?
Co2 N7 H7C 108.8 . . ?
C10 N7 H7D 108.8 . . ?
Co2 N7 H7D 108.8 . . ?
H7C N7 H7D 107.7 . . ?
C12 N6 Co2 113.2(2) . . ?
C12 N6 H6C 108.9 . . ?
Co2 N6 H6C 108.9 . . ?
C12 N6 H6D 108.9 . . ?
Co2 N6 H6D 108.9 . . ?
H6C N6 H6D 107.7 . . ?
C8 N8 Co2 111.6(2) . . ?
C8 N8 H8C 109.3 . . ?
Co2 N8 H8C 109.3 . . ?
C8 N8 H8D 109.3 . . ?
Co2 N8 H8D 109.3 . . ?
H8C N8 H8D 108.0 . . ?
N5 C9 C10 109.8(3) . . ?
N5 C9 H9A 109.7 . . ?
C10 C9 H9A 109.7 . . ?
N5 C9 H9B 109.7 . . ?
C10 C9 H9B 109.7 . . ?
H9A C9 H9B 108.2 . . ?
N7 C10 C9 109.1(3) . . ?
N7 C10 H10A 109.9 . . ?
C9 C10 H10A 109.9 . . ?
N7 C10 H10B 109.9 . . ?
C9 C10 H10B 109.9 . . ?
H10A C10 H10B 108.3 . . ?
N5 C11 C12 110.8(3) . . ?
N5 C11 H11A 109.5 . . ?
C12 C11 H11A 109.5 . . ?
N5 C11 H11B 109.5 . . ?
C12 C11 H11B 109.5 . . ?
H11A C11 H11B 108.1 . . ?
N6 C12 C11 107.9(3) . . ?
N6 C12 H12A 110.1 . . ?
C11 C12 H12A 110.1 . . ?
N6 C12 H12B 110.1 . . ?
C11 C12 H12B 110.1 . . ?
H12A C12 H12B 108.4 . . ?
N5 C7 C8 110.4(3) . . ?
N5 C7 H7A 109.6 . . ?
C8 C7 H7A 109.6 . . ?
N5 C7 H7B 109.6 . . ?
C8 C7 H7B 109.6 . . ?
H7A C7 H7B 108.1 . . ?
N8 C8 C7 108.9(3) . . ?
N8 C8 H8A 109.9 . . ?
C7 C8 H8A 109.9 . . ?
N8 C8 H8B 109.9 . . ?
C7 C8 H8B 109.9 . . ?
H8A C8 H8B 108.3 . . ?
N1 C5 C6 111.1(3) . . ?
N1 C5 H5A 109.4 . . ?
C6 C5 H5A 109.4 . . ?
N1 C5 H5B 109.4 . . ?
C6 C5 H5B 109.4 . . ?
H5A C5 H5B 108.0 . . ?
N4 C6 C5 109.1(3) . . ?
N4 C6 H6A 109.9 . . ?
C5 C6 H6A 109.9 . . ?
N4 C6 H6B 109.9 . . ?
C5 C6 H6B 109.9 . . ?
H6A C6 H6B 108.3 . . ?
N1 C3 C4 110.9(3) . . ?
N1 C3 H3A 109.5 . . ?
C4 C3 H3A 109.5 . . ?
N1 C3 H3B 109.5 . . ?
C4 C3 H3B 109.5 . . ?
H3A C3 H3B 108.1 . . ?
N2 C4 C3 109.1(3) . . ?
N2 C4 H4A 109.9 . . ?
C3 C4 H4A 109.9 . . ?
N2 C4 H4B 109.9 . . ?
C3 C4 H4B 109.9 . . ?
H4A C4 H4B 108.3 . . ?
N1 C1 C2 110.4(3) . . ?
N1 C1 H1A 109.6 . . ?
C2 C1 H1A 109.6 . . ?
N1 C1 H1B 109.6 . . ?
C2 C1 H1B 109.6 . . ?
H1A C1 H1B 108.1 . . ?
N3 C2 C1 108.7(3) . . ?
N3 C2 H2A 109.9 . . ?
C1 C2 H2A 109.9 . . ?
N3 C2 H2B 109.9 . . ?
C1 C2 H2B 109.9 . . ?
H2A C2 H2B 108.3 . . ?

loop_
_geom_bond_atom_site_label_1
_geom_bond_atom_site_label_2
_geom_bond_distance
_geom_bond_site_symmetry_2
_geom_bond_publ_flag
In1 S4 2.4520(8) . ?
In1 S5 2.4773(8) 3_645 ?
In1 S2 2.4860(8) . ?
In1 S5 2.5477(8) . ?
In1 S3 2.9695(8) . ?
In1 In1 3.5241(5) 3_645 ?
In1 In2 3.6014(3) . ?
In2 S4 2.4310(8) . ?
In2 S7 2.4876(9) . ?
In2 S1 2.5086(8) . ?
In2 S8 2.6047(8) . ?
In2 S3 2.8104(8) . ?
As1 S6 2.2232(9) . ?
As1 S8 2.2550(9) . ?
As1 S7 2.2757(9) . ?
As2 S3 2.2084(9) . ?
As2 S1 2.2442(9) . ?
As2 S2 2.2597(9) . ?
Co1 N3 2.068(3) . ?
Co1 N2 2.072(3) . ?
Co1 N4 2.100(3) . ?
Co1 N1 2.258(3) . ?
Co1 S6 2.3252(9) . ?
Co2 N7 2.076(3) . ?
Co2 N8 2.076(3) . ?
Co2 N6 2.084(3) . ?
Co2 N5 2.266(3) . ?
Co2 S5 2.3688(8) . ?
S5 In1 2.4773(8) 3_645 ?
N1 C3 1.472(4) . ?
N1 C5 1.476(4) . ?
N1 C1 1.482(4) . ?
N2 C4 1.479(4) . ?
N2 H2C 0.9200 . ?
N2 H2D 0.9200 . ?
N3 C2 1.470(4) . ?
N3 H3C 0.9200 . ?
N3 H3D 0.9200 . ?
N4 C6 1.485(4) . ?
N4 H4C 0.9200 . ?
N4 H4D 0.9200 . ?
N5 C11 1.469(4) . ?
N5 C7 1.473(4) . ?
N5 C9 1.483(4) . ?
N7 C10 1.470(4) . ?
N7 H7C 0.9200 . ?
N7 H7D 0.9200 . ?
N6 C12 1.478(4) . ?
N6 H6C 0.9200 . ?
N6 H6D 0.9200 . ?
N8 C8 1.477(5) . ?
N8 H8C 0.9200 . ?
N8 H8D 0.9200 . ?
C9 C10 1.516(4) . ?
C9 H9A 0.9900 . ?
C9 H9B 0.9900 . ?
C10 H10A 0.9900 . ?
C10 H10B 0.9900 . ?
C11 C12 1.505(5) . ?
C11 H11A 0.9900 . ?
C11 H11B 0.9900 . ?
C12 H12A 0.9900 . ?
C12 H12B 0.9900 . ?
C7 C8 1.501(5) . ?
C7 H7A 0.9900 . ?
C7 H7B 0.9900 . ?
C8 H8A 0.9900 . ?
C8 H8B 0.9900 . ?
C5 C6 1.504(5) . ?
C5 H5A 0.9900 . ?
C5 H5B 0.9900 . ?
C6 H6A 0.9900 . ?
C6 H6B 0.9900 . ?
C3 C4 1.505(5) . ?
C3 H3A 0.9900 . ?
C3 H3B 0.9900 . ?
C4 H4A 0.9900 . ?
C4 H4B 0.9900 . ?
C1 C2 1.504(5) . ?
C1 H1A 0.9900 . ?
C1 H1B 0.9900 . ?
C2 H2A 0.9900 . ?
C2 H2B 0.9900 . ?
